data_7249219
loop_
_publ_author_name
'Vinodh, Mickey'
'Al-Azemi, Talal F.'

_publ_section_title
;
 Solvent-induced supramolecular self-assembly in a solid-state
 A1/A2-difunctionlized pillar[5]arene host
;
_journal_issue 37
_journal_name_full CrystEngComm
_journal_page_first 5138
_journal_page_last 5143
_journal_paper_doi 10.1039/D4CE00771A
_journal_volume 26
_journal_year 2024
_chemical_formula_sum 'C124 H146 Br2 Cl12 O21'
_chemical_formula_weight 2557.62
_space_group_crystal_system monoclinic
_space_group_IT_number 14
_space_group_name_Hall '-P 2ybc'
_space_group_name_H-M_alt 'P 1 21/c 1'
_atom_sites_solution_hydrogens geom
_audit_creation_method SHELXL-2019/3
_audit_update_record
;
2024-08-01 deposited with the CCDC.	2024-08-14 downloaded from the CCDC.
;
_cell_angle_alpha 90
_cell_angle_beta 106.730(8)
_cell_angle_gamma 90
_cell_formula_units_Z 2
_cell_length_a 20.9763(19)
_cell_length_b 12.9809(10)
_cell_length_c 24.889(2)
_cell_measurement_reflns_used 20201
_cell_measurement_temperature 150(2)
_cell_measurement_theta_max 24.99
_cell_measurement_theta_min 3.00
_cell_volume 6490.2(10)
_computing_structure_refinement 'SHELXL-2019/2 (Sheldrick, 2019)'
_diffrn_ambient_temperature 150(2)
_diffrn_detector_area_resol_mean 10.000
_diffrn_measured_fraction_theta_full 0.987
_diffrn_measured_fraction_theta_max 0.987
_diffrn_measurement_device_type 'Rigaku R-AXIS RAPID'
_diffrn_measurement_method \w
_diffrn_radiation_type 'Mo K\a'
_diffrn_radiation_wavelength 0.71075
_diffrn_reflns_av_R_equivalents 0.1003
_diffrn_reflns_av_unetI/netI 0.0827
_diffrn_reflns_Laue_measured_fraction_full 0.987
_diffrn_reflns_Laue_measured_fraction_max 0.987
_diffrn_reflns_limit_h_max 24
_diffrn_reflns_limit_h_min -24
_diffrn_reflns_limit_k_max 15
_diffrn_reflns_limit_k_min -13
_diffrn_reflns_limit_l_max 29
_diffrn_reflns_limit_l_min -29
_diffrn_reflns_number 49692
_diffrn_reflns_point_group_measured_fraction_full 0.987
_diffrn_reflns_point_group_measured_fraction_max 0.987
_diffrn_reflns_theta_full 25.003
_diffrn_reflns_theta_max 25.003
_diffrn_reflns_theta_min 3.005
_exptl_absorpt_coefficient_mu 0.935
_exptl_absorpt_correction_T_max 0.972
_exptl_absorpt_correction_T_min 0.223
_exptl_absorpt_correction_type multi-scan
_exptl_absorpt_process_details 'ABSCOR (Rigaku, 1995)'
_exptl_crystal_colour Colorless
_exptl_crystal_density_diffrn 1.309
_exptl_crystal_description Platelet
_exptl_crystal_F_000 2664
_exptl_crystal_size_max 0.200
_exptl_crystal_size_mid 0.190
_exptl_crystal_size_min 0.030
_refine_diff_density_max 0.544
_refine_diff_density_min -0.418
_refine_diff_density_rms 0.065
_refine_ls_extinction_method none
_refine_ls_goodness_of_fit_ref 0.983
_refine_ls_hydrogen_treatment constr
_refine_ls_matrix_type full
_refine_ls_number_parameters 748
_refine_ls_number_reflns 11302
_refine_ls_number_restraints 66
_refine_ls_restrained_S_all 0.997
_refine_ls_R_factor_all 0.1962
_refine_ls_R_factor_gt 0.0896
_refine_ls_shift/su_max 0.001
_refine_ls_shift/su_mean 0.000
_refine_ls_structure_factor_coef Fsqd
_refine_ls_weighting_details 'w=1/[\s^2^(Fo^2^)+(0.1766P)^2^] where P=(Fo^2^+2Fc^2^)/3'
_refine_ls_weighting_scheme calc
_refine_ls_wR_factor_gt 0.2477
_refine_ls_wR_factor_ref 0.3150
_reflns_Friedel_coverage 0.000
_reflns_number_gt 4677
_reflns_number_total 11302
_reflns_threshold_expression 'I > 2\s(I)'
_cod_data_source_file d4ce00771a2.cif
_cod_data_source_block Pillar_D1
_cod_depositor_comments 'Adding full bibliography for 7249218--7249222.cif.'
_cod_original_sg_symbol_H-M 'P 21/c'
_cod_database_code 7249219
_shelx_shelxl_version_number 2019/3
_shelx_space_group_comment
;
The symmetry employed for this shelxl refinement is uniquely defined
by the following loop, which should always be used as a source of
symmetry information in preference to the above space-group names.
They are only intended as comments.
;
_shelx_estimated_absorpt_t_min 0.835
_shelx_estimated_absorpt_t_max 0.972

loop_
_space_group_symop_operation_xyz
'x, y, z'
'-x, y+1/2, -z+1/2'
'-x, -y, -z'
'x, -y-1/2, z-1/2'

loop_
_atom_site_label
_atom_site_type_symbol
_atom_site_fract_x
_atom_site_fract_y
_atom_site_fract_z
_atom_site_U_iso_or_equiv
_atom_site_adp_type
_atom_site_occupancy
_atom_site_site_symmetry_order
_atom_site_calc_flag
_atom_site_refinement_flags_posn
_atom_site_refinement_flags_adp
_atom_site_refinement_flags_occupancy
_atom_site_disorder_assembly
_atom_site_disorder_group
Br1 Br 1.32057(4) -0.40909(7) 0.76408(5) 0.1312(5) Uani 1 1 d . . . . .
Cl1 Cl 1.20583(19) 0.3803(2) 0.41678(19) 0.2138(18) Uani 1 1 d . . . . .
Cl2 Cl 1.28478(19) 0.2130(2) 0.46601(17) 0.2123(17) Uani 1 1 d . . . . .
Cl3 Cl 1.14581(18) 0.2049(2) 0.45007(15) 0.1904(13) Uani 1 1 d . . . . .
Cl4 Cl 0.5657(2) -0.0652(4) 0.4423(2) 0.249(2) Uani 1 1 d . . . . .
Cl5A Cl 0.4631(6) 0.0353(15) 0.3495(5) 0.319(8) Uani 0.662(16) 1 d . U P A 1
Cl5B Cl 0.5075(14) -0.047(2) 0.3387(6) 0.266(9) Uani 0.338(16) 1 d . U P A 2
Cl6 Cl 0.5127(3) 0.1295(5) 0.4387(3) 0.331(4) Uani 1 1 d . . . . .
O1 O 0.7274(3) 0.6548(4) 0.3908(3) 0.1338(19) Uani 1 1 d . U . . .
O2 O 0.82431(19) 0.2805(3) 0.48399(18) 0.0846(12) Uani 1 1 d . . . . .
O3 O 0.7986(2) 0.6634(3) 0.21108(19) 0.0940(13) Uani 1 1 d . . . . .
O4 O 0.9732(2) 0.5166(3) 0.4070(2) 0.0976(14) Uani 1 1 d . . . . .
O5 O 0.7137(2) 0.3471(3) 0.0811(2) 0.1029(15) Uani 1 1 d . . . . .
O6 O 0.9685(2) 0.3547(3) 0.2251(2) 0.0940(14) Uani 1 1 d . . . . .
O7 O 0.5724(2) 0.1346(5) 0.1681(2) 0.1206(17) Uani 1 1 d . . . . .
O8 O 0.8345(2) 0.0245(3) 0.1960(2) 0.0918(13) Uani 1 1 d . . . . .
O9 O 0.5886(2) 0.3327(4) 0.3514(2) 0.1061(15) Uani 1 1 d . . . . .
O10 O 0.7294(3) -0.0294(4) 0.3613(2) 0.1126(16) Uani 1 1 d . . . . .
C1 C 0.7338(3) 0.3857(5) 0.4428(3) 0.0752(16) Uani 1 1 d . . . . .
C2 C 0.7081(4) 0.4805(6) 0.4195(3) 0.087(2) Uani 1 1 d . . . . .
H2 H 0.661346 0.491279 0.408087 0.105 Uiso 1 1 calc R U . . .
C3 C 0.7503(4) 0.5592(5) 0.4129(3) 0.0830(18) Uani 1 1 d . . . . .
C4 C 0.8179(3) 0.5453(5) 0.4294(3) 0.0783(17) Uani 1 1 d . . . . .
C5 C 0.8432(3) 0.4519(5) 0.4539(2) 0.0733(16) Uani 1 1 d . . . . .
H5 H 0.890029 0.442212 0.466493 0.088 Uiso 1 1 calc R U . . .
C6 C 0.8018(3) 0.3731(5) 0.4604(2) 0.0719(16) Uani 1 1 d . . . . .
C7 C 0.8647(3) 0.6273(4) 0.4184(3) 0.0816(18) Uani 1 1 d . . . . .
H7A H 0.845089 0.696472 0.419265 0.098 Uiso 1 1 calc R U . . .
H7B H 0.907732 0.624593 0.448207 0.098 Uiso 1 1 calc R U . . .
C62 C 0.4773(6) -0.0536(9) 0.0395(5) 0.146(4) Uani 1 1 d . . . . .
H62 H 0.461640 -0.091043 0.065954 0.175 Uiso 1 1 calc R U . . .
C61 C 0.5687(6) -0.0006(8) 0.0050(5) 0.144(4) Uani 1 1 d . . . . .
H61 H 0.614601 -0.000998 0.007089 0.172 Uiso 1 1 calc R U . . .
C60 C 0.5476(5) -0.0518(7) 0.0444(4) 0.127(3) Uani 1 1 d D U . . .
C59A C 0.6015(16) -0.102(2) 0.0929(14) 0.132(5) Uani 0.5 1 d D U P B 1
H59A H 0.646740 -0.086293 0.096040 0.158 Uiso 0.5 1 calc R U P B 1
O11A O 0.5897(7) -0.1604(11) 0.1281(7) 0.160(5) Uani 0.5 1 d . U P B 1
C63A C 0.5839(14) -0.116(3) 0.0871(16) 0.137(6) Uani 0.5 1 d . U P B 2
H63A H 0.554899 -0.141634 0.108806 0.205 Uiso 0.5 1 calc R U P B 2
H63B H 0.601333 -0.174476 0.070712 0.205 Uiso 0.5 1 calc R U P B 2
H63C H 0.620991 -0.077468 0.111851 0.205 Uiso 0.5 1 calc R U P B 2
C8 C 0.8761(3) 0.6095(4) 0.3620(3) 0.0709(16) Uani 1 1 d . . . . .
C9 C 0.8326(3) 0.6480(4) 0.3125(3) 0.0726(16) Uani 1 1 d . . . . .
H9 H 0.796179 0.689800 0.314607 0.087 Uiso 1 1 calc R U . . .
C10 C 0.8410(3) 0.6270(4) 0.2611(3) 0.0744(17) Uani 1 1 d . . . . .
C11 C 0.8949(3) 0.5677(4) 0.2568(3) 0.0685(15) Uani 1 1 d . . . . .
C12 C 0.9386(3) 0.5323(4) 0.3050(3) 0.0724(16) Uani 1 1 d . . . . .
H12 H 0.975993 0.493003 0.302861 0.087 Uiso 1 1 calc R U . . .
C13 C 0.9297(3) 0.5520(4) 0.3567(3) 0.0723(16) Uani 1 1 d . . . . .
C14 C 0.9056(3) 0.5441(4) 0.1999(3) 0.0722(16) Uani 1 1 d . . . . .
H14A H 0.887679 0.601658 0.173808 0.087 Uiso 1 1 calc R U . . .
H14B H 0.953888 0.538909 0.204339 0.087 Uiso 1 1 calc R U . . .
C15 C 0.8718(3) 0.4444(4) 0.1747(3) 0.0703(15) Uani 1 1 d . . . . .
C16 C 0.8079(3) 0.4434(4) 0.1400(3) 0.0758(16) Uani 1 1 d . . . . .
H16 H 0.783911 0.506240 0.131929 0.091 Uiso 1 1 calc R U . . .
C17 C 0.7773(3) 0.3518(5) 0.1162(3) 0.0782(17) Uani 1 1 d . . . . .
C18 C 0.8109(3) 0.2594(4) 0.1294(2) 0.0722(16) Uani 1 1 d . . . . .
C19 C 0.8739(3) 0.2593(4) 0.1653(3) 0.0761(16) Uani 1 1 d . . . . .
H19 H 0.896957 0.195773 0.174464 0.091 Uiso 1 1 calc R U . . .
C20 C 0.9053(3) 0.3509(4) 0.1890(3) 0.0711(16) Uani 1 1 d . . . . .
C21 C 0.7764(3) 0.1579(4) 0.1075(3) 0.0835(18) Uani 1 1 d . . . . .
H21A H 0.744818 0.169318 0.069914 0.100 Uiso 1 1 calc R U . . .
H21B H 0.810185 0.107542 0.103460 0.100 Uiso 1 1 calc R U . . .
C22 C 0.7393(3) 0.1136(5) 0.1458(3) 0.0757(17) Uani 1 1 d . . . . .
C23 C 0.6733(3) 0.1420(5) 0.1384(3) 0.0849(18) Uani 1 1 d . . . . .
H23 H 0.651574 0.185984 0.108166 0.102 Uiso 1 1 calc R U . . .
C24 C 0.6392(3) 0.1071(5) 0.1745(3) 0.0873(19) Uani 1 1 d . . . . .
C25 C 0.6691(3) 0.0437(5) 0.2191(3) 0.0753(17) Uani 1 1 d . . . . .
C26 C 0.7342(3) 0.0145(4) 0.2249(3) 0.0816(18) Uani 1 1 d . . . . .
H26 H 0.755406 -0.031742 0.254223 0.098 Uiso 1 1 calc R U . . .
C27 C 0.7693(3) 0.0503(4) 0.1896(3) 0.0722(16) Uani 1 1 d . . . . .
C28 C 0.6333(4) 0.0083(5) 0.2603(3) 0.099(2) Uani 1 1 d . . . . .
H28A H 0.648430 -0.061912 0.273545 0.119 Uiso 1 1 calc R U . . .
H28B H 0.584852 0.005322 0.241391 0.119 Uiso 1 1 calc R U . . .
C29 C 0.6465(3) 0.0814(5) 0.3108(3) 0.0840(18) Uani 1 1 d . . . . .
C30 C 0.6099(3) 0.1744(6) 0.3073(3) 0.0825(18) Uani 1 1 d . . . . .
H30 H 0.575748 0.189399 0.273776 0.099 Uiso 1 1 calc R U . . .
C31 C 0.6223(3) 0.2436(6) 0.3510(3) 0.0843(18) Uani 1 1 d . . . . .
C32 C 0.6726(3) 0.2219(5) 0.4003(3) 0.0782(17) Uani 1 1 d . . . . .
C33 C 0.7074(3) 0.1317(5) 0.4030(3) 0.0831(18) Uani 1 1 d . . . . .
H33 H 0.741715 0.116787 0.436441 0.100 Uiso 1 1 calc R U . . .
C34 C 0.6950(3) 0.0616(5) 0.3597(3) 0.0837(18) Uani 1 1 d . . . . .
C35 C 0.6879(3) 0.2973(5) 0.4486(3) 0.0868(19) Uani 1 1 d . . . . .
H35A H 0.708963 0.259558 0.483788 0.104 Uiso 1 1 calc R U . . .
H35B H 0.645556 0.326696 0.451703 0.104 Uiso 1 1 calc R U . . .
C36 C 0.6601(5) 0.6824(9) 0.3830(5) 0.165(3) Uani 1 1 d D U . . .
H36A H 0.642033 0.645354 0.410137 0.199 Uiso 1 1 calc R U . . .
H36B H 0.656424 0.757382 0.388714 0.199 Uiso 1 1 calc R U . . .
C37 C 0.6249(6) 0.6555(10) 0.3282(6) 0.181(4) Uani 1 1 d D U . . .
C38 C 0.5895(8) 0.6243(14) 0.2872(8) 0.257(7) Uani 1 1 d . U . . .
H38 H 0.560198 0.598605 0.253312 0.309 Uiso 1 1 calc R U . . .
C39 C 0.8935(3) 0.2672(5) 0.5087(3) 0.0829(18) Uani 1 1 d . . . . .
H39A H 0.909859 0.315029 0.540722 0.100 Uiso 1 1 calc R U . . .
H39B H 0.918019 0.281027 0.480925 0.100 Uiso 1 1 calc R U . . .
C40 C 0.9036(3) 0.1559(5) 0.5287(3) 0.0817(18) Uani 1 1 d . . . . .
H40A H 0.876620 0.142886 0.554738 0.098 Uiso 1 1 calc R U . . .
H40B H 0.887151 0.109681 0.496003 0.098 Uiso 1 1 calc R U . . .
C41 C 0.9753(3) 0.1300(5) 0.5579(3) 0.091(2) Uani 1 1 d . . . . .
H41A H 0.991743 0.175045 0.591155 0.110 Uiso 1 1 calc R U . . .
H41B H 1.002599 0.143502 0.532209 0.110 Uiso 1 1 calc R U . . .
C42 C 0.9835(3) 0.0174(5) 0.5766(3) 0.0885(19) Uani 1 1 d . . . . .
H42A H 0.957526 0.005063 0.603444 0.106 Uiso 1 1 calc R U . . .
H42B H 0.964867 -0.027177 0.543488 0.106 Uiso 1 1 calc R U . . .
C43 C 1.0557(4) -0.0129(5) 0.6040(3) 0.105(2) Uani 1 1 d . . . . .
H43A H 1.074743 0.032782 0.636486 0.126 Uiso 1 1 calc R U . . .
H43B H 1.081463 -0.002542 0.576757 0.126 Uiso 1 1 calc R U . . .
C44 C 1.0628(3) -0.1246(5) 0.6237(3) 0.092(2) Uani 1 1 d . . . . .
H44A H 1.037966 -0.134180 0.651664 0.111 Uiso 1 1 calc R U . . .
H44B H 1.042298 -0.169886 0.591327 0.111 Uiso 1 1 calc R U . . .
C45 C 1.1334(4) -0.1570(6) 0.6492(4) 0.116(3) Uani 1 1 d . . . . .
H45A H 1.157397 -0.148478 0.620546 0.139 Uiso 1 1 calc R U . . .
H45B H 1.153929 -0.109014 0.680299 0.139 Uiso 1 1 calc R U . . .
C46 C 1.1448(3) -0.2618(6) 0.6709(3) 0.108(2) Uani 1 1 d . . . . .
H46A H 1.130877 -0.311187 0.639400 0.130 Uiso 1 1 calc R U . . .
H46B H 1.117059 -0.274524 0.696456 0.130 Uiso 1 1 calc R U . . .
C47 C 1.2190(4) -0.2806(6) 0.7031(5) 0.136(3) Uani 1 1 d D . . . .
H47A H 1.246431 -0.267443 0.677450 0.164 Uiso 1 1 calc R U . . .
H47B H 1.232658 -0.230664 0.734406 0.164 Uiso 1 1 calc R U . . .
C48 C 1.2322(5) -0.3829(8) 0.7253(6) 0.175(5) Uani 1 1 d D . . . .
H48A H 1.218180 -0.432467 0.693852 0.210 Uiso 1 1 calc R U . . .
H48B H 1.204549 -0.395688 0.750776 0.210 Uiso 1 1 calc R U . . .
C49 C 0.7350(3) 0.6991(6) 0.2100(3) 0.109(2) Uani 1 1 d . . . . .
H49A H 0.714287 0.650050 0.229818 0.164 Uiso 1 1 calc R U . . .
H49B H 0.707475 0.705648 0.171040 0.164 Uiso 1 1 calc R U . . .
H49C H 0.739002 0.766411 0.228513 0.164 Uiso 1 1 calc R U . . .
C50 C 1.0279(4) 0.4566(6) 0.4046(3) 0.122(3) Uani 1 1 d . . . . .
H50A H 1.012300 0.396479 0.380605 0.183 Uiso 1 1 calc R U . . .
H50B H 1.052221 0.433586 0.442459 0.183 Uiso 1 1 calc R U . . .
H50C H 1.057554 0.497823 0.389041 0.183 Uiso 1 1 calc R U . . .
C51 C 0.6759(5) 0.4352(6) 0.0696(4) 0.151(4) Uani 1 1 d . . . . .
H51A H 0.676826 0.469882 0.104796 0.226 Uiso 1 1 calc R U . . .
H51B H 0.629893 0.417282 0.049287 0.226 Uiso 1 1 calc R U . . .
H51C H 0.694030 0.481364 0.046474 0.226 Uiso 1 1 calc R U . . .
C52 C 1.0041(3) 0.2607(5) 0.2378(4) 0.125(3) Uani 1 1 d . . . . .
H52A H 0.977301 0.210251 0.251001 0.187 Uiso 1 1 calc R U . . .
H52B H 1.046062 0.272500 0.267140 0.187 Uiso 1 1 calc R U . . .
H52C H 1.013660 0.234362 0.204009 0.187 Uiso 1 1 calc R U . . .
C53 C 0.5419(4) 0.2063(8) 0.1250(5) 0.160(4) Uani 1 1 d . . . . .
H53A H 0.570283 0.267318 0.128368 0.240 Uiso 1 1 calc R U . . .
H53B H 0.498412 0.226755 0.128869 0.240 Uiso 1 1 calc R U . . .
H53C H 0.535908 0.174234 0.088285 0.240 Uiso 1 1 calc R U . . .
C54 C 0.8651(4) -0.0534(6) 0.2337(4) 0.121(3) Uani 1 1 d . . . . .
H54A H 0.877312 -0.026263 0.272052 0.182 Uiso 1 1 calc R U . . .
H54B H 0.905217 -0.077287 0.224795 0.182 Uiso 1 1 calc R U . . .
H54C H 0.834144 -0.111170 0.230604 0.182 Uiso 1 1 calc R U . . .
C55 C 0.5346(4) 0.3534(7) 0.3027(4) 0.124(3) Uani 1 1 d . . . . .
H55A H 0.550009 0.348607 0.269232 0.186 Uiso 1 1 calc R U . . .
H55B H 0.517464 0.422899 0.305416 0.186 Uiso 1 1 calc R U . . .
H55C H 0.499046 0.302965 0.300177 0.186 Uiso 1 1 calc R U . . .
C56 C 0.7686(5) -0.0651(6) 0.4129(4) 0.133(3) Uani 1 1 d . . . . .
H56A H 0.804853 -0.016242 0.428346 0.199 Uiso 1 1 calc R U . . .
H56B H 0.787242 -0.132424 0.407931 0.199 Uiso 1 1 calc R U . . .
H56C H 0.741279 -0.071734 0.438687 0.199 Uiso 1 1 calc R U . . .
C57 C 0.5383(5) 0.0301(10) 0.3984(4) 0.151(4) Uani 1 1 d . . . . .
H57 H 0.574136 0.055977 0.382677 0.181 Uiso 1 1 calc R U . A 1
C58 C 1.2120(5) 0.2829(7) 0.4606(5) 0.155(4) Uani 1 1 d . . . . .
H58 H 1.218058 0.314645 0.498309 0.186 Uiso 1 1 calc R U . . .

loop_
_atom_site_aniso_label
_atom_site_aniso_U_11
_atom_site_aniso_U_22
_atom_site_aniso_U_33
_atom_site_aniso_U_23
_atom_site_aniso_U_13
_atom_site_aniso_U_12
Br1 0.0873(6) 0.1439(7) 0.1523(10) 0.0404(6) 0.0187(5) 0.0222(5)
Cl1 0.252(4) 0.146(2) 0.287(5) 0.104(3) 0.147(3) 0.070(2)
Cl2 0.240(4) 0.181(3) 0.244(4) 0.083(3) 0.112(3) 0.080(3)
Cl3 0.228(3) 0.176(3) 0.168(3) -0.014(2) 0.057(3) -0.052(2)
Cl4 0.261(5) 0.209(4) 0.243(5) -0.014(3) 0.018(4) -0.049(3)
Cl5A 0.206(9) 0.458(17) 0.220(9) 0.052(10) -0.055(7) -0.150(10)
Cl5B 0.280(16) 0.356(18) 0.134(9) 0.010(11) 0.017(11) -0.220(13)
Cl6 0.300(7) 0.334(6) 0.419(10) 0.119(6) 0.196(7) 0.113(5)
O1 0.116(4) 0.138(4) 0.151(5) 0.039(3) 0.044(3) 0.069(3)
O2 0.068(3) 0.096(3) 0.085(3) 0.018(2) 0.015(2) 0.014(2)
O3 0.100(3) 0.104(3) 0.077(3) 0.019(2) 0.024(3) 0.035(3)
O4 0.095(3) 0.115(3) 0.076(3) 0.006(3) 0.015(3) 0.022(3)
O5 0.100(3) 0.107(3) 0.082(4) 0.001(3) -0.005(3) 0.012(3)
O6 0.072(3) 0.078(2) 0.131(4) 0.002(2) 0.028(3) 0.007(2)
O7 0.079(3) 0.158(4) 0.119(5) -0.010(4) 0.018(3) -0.002(3)
O8 0.078(3) 0.097(3) 0.100(4) 0.007(2) 0.024(3) 0.011(2)
O9 0.075(3) 0.143(4) 0.093(4) 0.002(3) 0.014(3) 0.030(3)
O10 0.118(4) 0.103(3) 0.110(5) 0.000(3) 0.022(3) 0.011(3)
C1 0.072(4) 0.111(5) 0.048(4) -0.010(3) 0.027(3) 0.008(4)
C2 0.086(5) 0.123(5) 0.055(4) 0.002(4) 0.023(4) 0.040(4)
C3 0.083(5) 0.096(4) 0.074(5) 0.004(4) 0.029(4) 0.018(4)
C4 0.094(5) 0.092(4) 0.050(4) -0.007(3) 0.022(3) 0.020(4)
C5 0.073(4) 0.090(4) 0.055(4) -0.007(3) 0.015(3) 0.014(3)
C6 0.073(4) 0.091(4) 0.051(4) -0.005(3) 0.018(3) 0.010(3)
C7 0.096(5) 0.076(4) 0.070(5) -0.008(3) 0.018(4) 0.005(3)
C62 0.131(8) 0.177(9) 0.160(11) -0.007(8) 0.089(8) -0.047(7)
C61 0.154(9) 0.160(8) 0.145(10) -0.003(7) 0.088(8) -0.047(7)
C60 0.144(8) 0.114(5) 0.130(8) -0.010(5) 0.050(6) -0.022(5)
C59A 0.142(10) 0.124(8) 0.133(10) -0.012(7) 0.046(8) -0.022(8)
O11A 0.151(9) 0.169(10) 0.151(11) 0.029(7) 0.027(8) -0.015(8)
C63A 0.138(12) 0.146(11) 0.133(12) 0.003(9) 0.048(10) -0.007(10)
C8 0.083(4) 0.063(3) 0.065(5) -0.004(3) 0.018(3) -0.002(3)
C9 0.085(4) 0.069(3) 0.065(5) -0.001(3) 0.025(4) 0.017(3)
C10 0.080(4) 0.062(3) 0.078(5) 0.010(3) 0.018(4) -0.001(3)
C11 0.071(4) 0.062(3) 0.075(5) -0.001(3) 0.024(3) -0.007(3)
C12 0.070(4) 0.074(3) 0.074(5) 0.004(3) 0.021(4) 0.008(3)
C13 0.075(4) 0.065(3) 0.071(5) 0.005(3) 0.012(4) 0.004(3)
C14 0.081(4) 0.064(3) 0.075(5) 0.005(3) 0.027(3) -0.004(3)
C15 0.084(4) 0.074(3) 0.062(4) 0.002(3) 0.035(4) 0.004(3)
C16 0.097(5) 0.077(4) 0.054(4) 0.006(3) 0.022(4) 0.005(3)
C17 0.096(5) 0.082(4) 0.056(4) 0.001(3) 0.021(4) -0.001(3)
C18 0.092(5) 0.074(3) 0.053(4) 0.001(3) 0.025(3) 0.006(3)
C19 0.091(4) 0.068(3) 0.078(5) -0.005(3) 0.037(4) 0.006(3)
C20 0.069(4) 0.072(4) 0.080(5) 0.002(3) 0.034(3) 0.001(3)
C21 0.100(5) 0.082(4) 0.066(4) -0.019(3) 0.018(4) -0.007(3)
C22 0.084(5) 0.080(4) 0.062(5) -0.017(3) 0.019(4) -0.013(3)
C23 0.082(5) 0.094(4) 0.070(5) -0.005(3) 0.008(4) -0.002(4)
C24 0.070(4) 0.107(5) 0.081(6) -0.030(4) 0.016(4) -0.007(4)
C25 0.085(5) 0.077(4) 0.057(4) -0.018(3) 0.010(4) -0.016(3)
C26 0.074(4) 0.075(4) 0.088(5) -0.010(3) 0.012(4) -0.006(3)
C27 0.078(4) 0.073(3) 0.062(4) -0.012(3) 0.015(4) -0.006(3)
C28 0.090(5) 0.113(5) 0.099(6) -0.018(4) 0.034(4) -0.034(4)
C29 0.071(4) 0.102(5) 0.084(5) -0.004(4) 0.030(4) -0.026(4)
C30 0.059(4) 0.120(5) 0.069(5) -0.001(4) 0.021(3) -0.011(4)
C31 0.059(4) 0.117(5) 0.081(5) 0.007(4) 0.027(4) 0.006(4)
C32 0.063(4) 0.107(5) 0.067(5) 0.002(4) 0.024(3) 0.003(3)
C33 0.069(4) 0.106(5) 0.078(5) 0.008(4) 0.026(4) -0.003(4)
C34 0.066(4) 0.102(5) 0.085(6) 0.013(4) 0.024(4) -0.004(3)
C35 0.070(4) 0.136(5) 0.058(4) 0.000(4) 0.024(3) 0.015(4)
C36 0.125(6) 0.185(6) 0.176(7) 0.000(6) 0.028(5) 0.039(5)
C37 0.128(7) 0.209(8) 0.188(9) -0.051(8) 0.017(6) 0.024(7)
C38 0.191(12) 0.273(13) 0.248(14) -0.068(12) -0.032(10) 0.043(11)
C39 0.083(4) 0.089(4) 0.078(5) 0.010(3) 0.025(4) 0.016(3)
C40 0.076(4) 0.095(4) 0.080(5) 0.014(3) 0.032(4) 0.013(3)
C41 0.096(5) 0.105(5) 0.075(5) 0.007(4) 0.026(4) 0.025(4)
C42 0.093(5) 0.109(5) 0.075(5) 0.019(4) 0.042(4) 0.030(4)
C43 0.104(5) 0.109(5) 0.093(6) 0.007(4) 0.014(4) 0.020(4)
C44 0.097(5) 0.109(5) 0.076(5) 0.017(4) 0.033(4) 0.022(4)
C45 0.090(5) 0.111(5) 0.129(7) 0.030(5) 0.004(5) 0.020(4)
C46 0.090(5) 0.130(6) 0.105(6) 0.026(5) 0.028(4) 0.040(4)
C47 0.101(6) 0.119(6) 0.205(11) 0.035(6) 0.069(6) 0.035(5)
C48 0.115(7) 0.174(9) 0.216(13) 0.054(8) 0.018(8) 0.003(6)
C49 0.098(5) 0.124(5) 0.096(6) 0.021(4) 0.014(4) 0.029(4)
C50 0.101(6) 0.134(6) 0.110(7) -0.003(5) -0.004(5) 0.046(5)
C51 0.140(8) 0.123(6) 0.141(9) 0.004(6) -0.037(6) 0.022(5)
C52 0.075(4) 0.082(4) 0.199(9) 0.016(5) 0.010(5) 0.016(3)
C53 0.093(6) 0.179(9) 0.185(11) 0.034(8) 0.005(6) 0.050(6)
C54 0.089(5) 0.133(6) 0.138(8) 0.025(6) 0.027(5) 0.025(5)
C55 0.083(5) 0.166(7) 0.109(7) 0.005(5) 0.004(5) 0.036(5)
C56 0.145(8) 0.115(6) 0.138(9) 0.031(6) 0.039(7) 0.018(5)
C57 0.115(7) 0.221(11) 0.127(9) 0.001(8) 0.050(6) -0.033(7)
C58 0.183(10) 0.112(6) 0.192(11) 0.021(6) 0.090(8) 0.013(6)

loop_
_atom_type_symbol
_atom_type_description
_atom_type_scat_dispersion_real
_atom_type_scat_dispersion_imag
_atom_type_scat_source
C C 0.0033 0.0016 'International Tables Vol C Tables 4.2.6.8 and 6.1.1.4'
H H 0.0000 0.0000 'International Tables Vol C Tables 4.2.6.8 and 6.1.1.4'
O O 0.0106 0.0060 'International Tables Vol C Tables 4.2.6.8 and 6.1.1.4'
Br Br -0.2901 2.4595 'International Tables Vol C Tables 4.2.6.8 and 6.1.1.4'
Cl Cl 0.1484 0.1585 'International Tables Vol C Tables 4.2.6.8 and 6.1.1.4'

loop_
_geom_angle_atom_site_label_1
_geom_angle_atom_site_label_2
_geom_angle_atom_site_label_3
_geom_angle
_geom_angle_site_symmetry_1
_geom_angle_site_symmetry_3
_geom_angle_publ_flag
C3 O1 C36 120.0(7) . . ?
C6 O2 C39 118.6(5) . . ?
C10 O3 C49 119.3(5) . . ?
C13 O4 C50 118.4(6) . . ?
C17 O5 C51 119.6(5) . . ?
C20 O6 C52 117.5(5) . . ?
C24 O7 C53 117.9(7) . . ?
C27 O8 C54 120.2(5) . . ?
C31 O9 C55 116.3(6) . . ?
C34 O10 C56 118.6(6) . . ?
C6 C1 C2 118.4(6) . . ?
C6 C1 C35 120.3(6) . . ?
C2 C1 C35 121.3(6) . . ?
C3 C2 C1 120.8(6) . . ?
C3 C2 H2 119.6 . . ?
C1 C2 H2 119.6 . . ?
C4 C3 O1 116.6(7) . . ?
C4 C3 C2 120.4(6) . . ?
O1 C3 C2 123.0(6) . . ?
C3 C4 C5 118.5(6) . . ?
C3 C4 C7 121.2(6) . . ?
C5 C4 C7 120.2(6) . . ?
C6 C5 C4 121.6(6) . . ?
C6 C5 H5 119.2 . . ?
C4 C5 H5 119.2 . . ?
O2 C6 C1 116.1(6) . . ?
O2 C6 C5 123.6(5) . . ?
C1 C6 C5 120.2(6) . . ?
C8 C7 C4 110.0(5) . . ?
C8 C7 H7A 109.7 . . ?
C4 C7 H7A 109.7 . . ?
C8 C7 H7B 109.7 . . ?
C4 C7 H7B 109.7 . . ?
H7A C7 H7B 108.2 . . ?
C61 C62 C60 120.2(10) 3_655 . ?
C61 C62 H62 119.9 3_655 . ?
C60 C62 H62 119.9 . . ?
C60 C61 C62 120.9(11) . 3_655 ?
C60 C61 H61 119.6 . . ?
C62 C61 H61 119.6 3_655 . ?
C61 C60 C63A 129(2) . . ?
C61 C60 C62 118.9(10) . . ?
C63A C60 C62 112.0(18) . . ?
C61 C60 C59A 116.9(19) . . ?
C62 C60 C59A 124.2(19) . . ?
O11A C59A C60 124(3) . . ?
O11A C59A H59A 117.9 . . ?
C60 C59A H59A 117.9 . . ?
C60 C63A H63A 109.5 . . ?
C60 C63A H63B 109.5 . . ?
H63A C63A H63B 109.5 . . ?
C60 C63A H63C 109.5 . . ?
H63A C63A H63C 109.5 . . ?
H63B C63A H63C 109.5 . . ?
C13 C8 C9 116.8(6) . . ?
C13 C8 C7 121.4(6) . . ?
C9 C8 C7 121.8(6) . . ?
C10 C9 C8 121.7(6) . . ?
C10 C9 H9 119.2 . . ?
C8 C9 H9 119.2 . . ?
C9 C10 O3 123.3(6) . . ?
C9 C10 C11 120.5(6) . . ?
O3 C10 C11 116.2(6) . . ?
C12 C11 C10 118.1(6) . . ?
C12 C11 C14 120.6(6) . . ?
C10 C11 C14 121.3(6) . . ?
C11 C12 C13 121.5(6) . . ?
C11 C12 H12 119.2 . . ?
C13 C12 H12 119.2 . . ?
C12 C13 C8 121.4(6) . . ?
C12 C13 O4 123.2(6) . . ?
C8 C13 O4 115.5(6) . . ?
C15 C14 C11 112.2(4) . . ?
C15 C14 H14A 109.2 . . ?
C11 C14 H14A 109.2 . . ?
C15 C14 H14B 109.2 . . ?
C11 C14 H14B 109.2 . . ?
H14A C14 H14B 107.9 . . ?
C16 C15 C20 118.8(5) . . ?
C16 C15 C14 121.5(5) . . ?
C20 C15 C14 119.6(6) . . ?
C15 C16 C17 121.5(6) . . ?
C15 C16 H16 119.3 . . ?
C17 C16 H16 119.3 . . ?
O5 C17 C18 116.7(5) . . ?
O5 C17 C16 123.5(6) . . ?
C18 C17 C16 119.8(6) . . ?
C19 C18 C17 119.2(6) . . ?
C19 C18 C21 120.1(5) . . ?
C17 C18 C21 120.6(6) . . ?
C18 C19 C20 121.5(5) . . ?
C18 C19 H19 119.2 . . ?
C20 C19 H19 119.2 . . ?
O6 C20 C15 117.2(5) . . ?
O6 C20 C19 123.7(5) . . ?
C15 C20 C19 119.1(6) . . ?
C22 C21 C18 112.4(5) . . ?
C22 C21 H21A 109.1 . . ?
C18 C21 H21A 109.1 . . ?
C22 C21 H21B 109.1 . . ?
C18 C21 H21B 109.1 . . ?
H21A C21 H21B 107.9 . . ?
C27 C22 C23 118.5(6) . . ?
C27 C22 C21 122.0(6) . . ?
C23 C22 C21 119.4(6) . . ?
C24 C23 C22 120.7(7) . . ?
C24 C23 H23 119.7 . . ?
C22 C23 H23 119.7 . . ?
C23 C24 C25 121.4(6) . . ?
C23 C24 O7 121.9(7) . . ?
C25 C24 O7 116.7(7) . . ?
C24 C25 C26 117.0(7) . . ?
C24 C25 C28 122.0(7) . . ?
C26 C25 C28 121.0(7) . . ?
C27 C26 C25 122.1(7) . . ?
C27 C26 H26 118.9 . . ?
C25 C26 H26 118.9 . . ?
C22 C27 O8 117.1(6) . . ?
C22 C27 C26 120.2(6) . . ?
O8 C27 C26 122.7(6) . . ?
C25 C28 C29 111.2(5) . . ?
C25 C28 H28A 109.4 . . ?
C29 C28 H28A 109.4 . . ?
C25 C28 H28B 109.4 . . ?
C29 C28 H28B 109.4 . . ?
H28A C28 H28B 108.0 . . ?
C34 C29 C30 117.7(7) . . ?
C34 C29 C28 121.6(7) . . ?
C30 C29 C28 120.6(7) . . ?
C31 C30 C29 122.0(6) . . ?
C31 C30 H30 119.0 . . ?
C29 C30 H30 119.0 . . ?
O9 C31 C30 125.5(6) . . ?
O9 C31 C32 115.4(6) . . ?
C30 C31 C32 119.1(6) . . ?
C33 C32 C31 118.1(6) . . ?
C33 C32 C35 121.7(6) . . ?
C31 C32 C35 120.2(6) . . ?
C32 C33 C34 123.2(6) . . ?
C32 C33 H33 118.4 . . ?
C34 C33 H33 118.4 . . ?
C29 C34 O10 115.9(7) . . ?
C29 C34 C33 119.8(7) . . ?
O10 C34 C33 124.3(6) . . ?
C32 C35 C1 113.9(5) . . ?
C32 C35 H35A 108.8 . . ?
C1 C35 H35A 108.8 . . ?
C32 C35 H35B 108.8 . . ?
C1 C35 H35B 108.8 . . ?
H35A C35 H35B 107.7 . . ?
C37 C36 O1 107.3(9) . . ?
C37 C36 H36A 110.3 . . ?
O1 C36 H36A 110.3 . . ?
C37 C36 H36B 110.3 . . ?
O1 C36 H36B 110.3 . . ?
H36A C36 H36B 108.5 . . ?
C38 C37 C36 169(2) . . ?
C37 C38 H38 180.0 . . ?
O2 C39 C40 106.6(5) . . ?
O2 C39 H39A 110.4 . . ?
C40 C39 H39A 110.4 . . ?
O2 C39 H39B 110.4 . . ?
C40 C39 H39B 110.4 . . ?
H39A C39 H39B 108.6 . . ?
C41 C40 C39 113.3(5) . . ?
C41 C40 H40A 108.9 . . ?
C39 C40 H40A 108.9 . . ?
C41 C40 H40B 108.9 . . ?
C39 C40 H40B 108.9 . . ?
H40A C40 H40B 107.7 . . ?
C40 C41 C42 111.7(6) . . ?
C40 C41 H41A 109.3 . . ?
C42 C41 H41A 109.3 . . ?
C40 C41 H41B 109.3 . . ?
C42 C41 H41B 109.3 . . ?
H41A C41 H41B 107.9 . . ?
C43 C42 C41 113.2(6) . . ?
C43 C42 H42A 108.9 . . ?
C41 C42 H42A 108.9 . . ?
C43 C42 H42B 108.9 . . ?
C41 C42 H42B 108.9 . . ?
H42A C42 H42B 107.8 . . ?
C42 C43 C44 112.5(6) . . ?
C42 C43 H43A 109.1 . . ?
C44 C43 H43A 109.1 . . ?
C42 C43 H43B 109.1 . . ?
C44 C43 H43B 109.1 . . ?
H43A C43 H43B 107.8 . . ?
C45 C44 C43 113.4(6) . . ?
C45 C44 H44A 108.9 . . ?
C43 C44 H44A 108.9 . . ?
C45 C44 H44B 108.9 . . ?
C43 C44 H44B 108.9 . . ?
H44A C44 H44B 107.7 . . ?
C46 C45 C44 117.1(7) . . ?
C46 C45 H45A 108.0 . . ?
C44 C45 H45A 108.0 . . ?
C46 C45 H45B 108.0 . . ?
C44 C45 H45B 108.0 . . ?
H45A C45 H45B 107.3 . . ?
C45 C46 C47 111.7(7) . . ?
C45 C46 H46A 109.3 . . ?
C47 C46 H46A 109.3 . . ?
C45 C46 H46B 109.3 . . ?
C47 C46 H46B 109.3 . . ?
H46A C46 H46B 107.9 . . ?
C48 C47 C46 113.5(7) . . ?
C48 C47 H47A 108.9 . . ?
C46 C47 H47A 108.9 . . ?
C48 C47 H47B 108.9 . . ?
C46 C47 H47B 108.9 . . ?
H47A C47 H47B 107.7 . . ?
C47 C48 Br1 115.0(7) . . ?
C47 C48 H48A 108.5 . . ?
Br1 C48 H48A 108.5 . . ?
C47 C48 H48B 108.5 . . ?
Br1 C48 H48B 108.5 . . ?
H48A C48 H48B 107.5 . . ?
O3 C49 H49A 109.5 . . ?
O3 C49 H49B 109.5 . . ?
H49A C49 H49B 109.5 . . ?
O3 C49 H49C 109.5 . . ?
H49A C49 H49C 109.5 . . ?
H49B C49 H49C 109.5 . . ?
O4 C50 H50A 109.5 . . ?
O4 C50 H50B 109.5 . . ?
H50A C50 H50B 109.5 . . ?
O4 C50 H50C 109.5 . . ?
H50A C50 H50C 109.5 . . ?
H50B C50 H50C 109.5 . . ?
O5 C51 H51A 109.5 . . ?
O5 C51 H51B 109.5 . . ?
H51A C51 H51B 109.5 . . ?
O5 C51 H51C 109.5 . . ?
H51A C51 H51C 109.5 . . ?
H51B C51 H51C 109.5 . . ?
O6 C52 H52A 109.5 . . ?
O6 C52 H52B 109.5 . . ?
H52A C52 H52B 109.5 . . ?
O6 C52 H52C 109.5 . . ?
H52A C52 H52C 109.5 . . ?
H52B C52 H52C 109.5 . . ?
O7 C53 H53A 109.5 . . ?
O7 C53 H53B 109.5 . . ?
H53A C53 H53B 109.5 . . ?
O7 C53 H53C 109.5 . . ?
H53A C53 H53C 109.5 . . ?
H53B C53 H53C 109.5 . . ?
O8 C54 H54A 109.5 . . ?
O8 C54 H54B 109.5 . . ?
H54A C54 H54B 109.5 . . ?
O8 C54 H54C 109.5 . . ?
H54A C54 H54C 109.5 . . ?
H54B C54 H54C 109.5 . . ?
O9 C55 H55A 109.5 . . ?
O9 C55 H55B 109.5 . . ?
H55A C55 H55B 109.5 . . ?
O9 C55 H55C 109.5 . . ?
H55A C55 H55C 109.5 . . ?
H55B C55 H55C 109.5 . . ?
O10 C56 H56A 109.5 . . ?
O10 C56 H56B 109.5 . . ?
H56A C56 H56B 109.5 . . ?
O10 C56 H56C 109.5 . . ?
H56A C56 H56C 109.5 . . ?
H56B C56 H56C 109.5 . . ?
Cl4 C57 Cl5A 125.7(8) . . ?
Cl4 C57 Cl5B 96.1(11) . . ?
Cl4 C57 Cl6 105.8(6) . . ?
Cl5A C57 Cl6 90.3(10) . . ?
Cl5B C57 Cl6 141.4(13) . . ?
Cl4 C57 H57 110.8 . . ?
Cl5A C57 H57 110.8 . . ?
Cl6 C57 H57 110.8 . . ?
Cl1 C58 Cl3 117.1(7) . . ?
Cl1 C58 Cl2 110.5(6) . . ?
Cl3 C58 Cl2 111.3(5) . . ?
Cl1 C58 H58 105.6 . . ?
Cl3 C58 H58 105.6 . . ?
Cl2 C58 H58 105.6 . . ?

loop_
_geom_bond_atom_site_label_1
_geom_bond_atom_site_label_2
_geom_bond_distance
_geom_bond_site_symmetry_2
_geom_bond_publ_flag
Br1 C48 1.858(9) . ?
Cl1 C58 1.649(9) . ?
Cl2 C58 1.747(9) . ?
Cl3 C58 1.678(10) . ?
Cl4 C57 1.641(12) . ?
Cl5A C57 1.693(14) . ?
Cl5B C57 1.75(2) . ?
Cl6 C57 1.808(13) . ?
O1 C3 1.385(8) . ?
O1 C36 1.414(10) . ?
O2 C6 1.362(7) . ?
O2 C39 1.414(7) . ?
O3 C10 1.388(7) . ?
O3 C49 1.405(7) . ?
O4 C13 1.398(7) . ?
O4 C50 1.403(8) . ?
O5 C17 1.369(7) . ?
O5 C51 1.374(8) . ?
O6 C20 1.372(7) . ?
O6 C52 1.418(7) . ?
O7 C24 1.409(8) . ?
O7 C53 1.425(10) . ?
O8 C27 1.372(7) . ?
O8 C54 1.403(8) . ?
O9 C31 1.357(8) . ?
O9 C55 1.426(8) . ?
O10 C34 1.378(8) . ?
O10 C56 1.389(9) . ?
C1 C6 1.376(8) . ?
C1 C2 1.401(8) . ?
C1 C35 1.531(9) . ?
C2 C3 1.391(9) . ?
C2 H2 0.9500 . ?
C3 C4 1.370(9) . ?
C4 C5 1.392(8) . ?
C4 C7 1.525(9) . ?
C5 C6 1.380(8) . ?
C5 H5 0.9500 . ?
C7 C8 1.510(8) . ?
C7 H7A 0.9900 . ?
C7 H7B 0.9900 . ?
C62 C61 1.427(14) 3_655 ?
C62 C60 1.444(13) . ?
C62 H62 0.9500 . ?
C61 C60 1.359(12) . ?
C61 H61 0.9500 . ?
C60 C63A 1.39(3) . ?
C60 C59A 1.539(10) . ?
C59A O11A 1.24(4) . ?
C59A H59A 0.9500 . ?
C63A H63A 0.9800 . ?
C63A H63B 0.9800 . ?
C63A H63C 0.9800 . ?
C8 C13 1.387(8) . ?
C8 C9 1.397(8) . ?
C9 C10 1.369(8) . ?
C9 H9 0.9500 . ?
C10 C11 1.398(8) . ?
C11 C12 1.363(8) . ?
C11 C14 1.525(8) . ?
C12 C13 1.377(8) . ?
C12 H12 0.9500 . ?
C14 C15 1.522(8) . ?
C14 H14A 0.9900 . ?
C14 H14B 0.9900 . ?
C15 C16 1.369(8) . ?
C15 C20 1.397(7) . ?
C16 C17 1.399(8) . ?
C16 H16 0.9500 . ?
C17 C18 1.381(8) . ?
C18 C19 1.366(8) . ?
C18 C21 1.526(8) . ?
C19 C20 1.405(8) . ?
C19 H19 0.9500 . ?
C21 C22 1.508(9) . ?
C21 H21A 0.9900 . ?
C21 H21B 0.9900 . ?
C22 C27 1.364(8) . ?
C22 C23 1.393(9) . ?
C23 C24 1.376(9) . ?
C23 H23 0.9500 . ?
C24 C25 1.379(9) . ?
C25 C26 1.384(8) . ?
C25 C28 1.507(9) . ?
C26 C27 1.381(9) . ?
C26 H26 0.9500 . ?
C28 C29 1.535(9) . ?
C28 H28A 0.9900 . ?
C28 H28B 0.9900 . ?
C29 C34 1.367(9) . ?
C29 C30 1.420(9) . ?
C30 C31 1.376(9) . ?
C30 H30 0.9500 . ?
C31 C32 1.397(8) . ?
C32 C33 1.372(8) . ?
C32 C35 1.510(9) . ?
C33 C34 1.378(9) . ?
C33 H33 0.9500 . ?
C35 H35A 0.9900 . ?
C35 H35B 0.9900 . ?
C36 C37 1.394(9) . ?
C36 H36A 0.9900 . ?
C36 H36B 0.9900 . ?
C37 C38 1.150(16) . ?
C38 H38 0.9500 . ?
C39 C40 1.523(8) . ?
C39 H39A 0.9900 . ?
C39 H39B 0.9900 . ?
C40 C41 1.509(8) . ?
C40 H40A 0.9900 . ?
C40 H40B 0.9900 . ?
C41 C42 1.527(9) . ?
C41 H41A 0.9900 . ?
C41 H41B 0.9900 . ?
C42 C43 1.523(9) . ?
C42 H42A 0.9900 . ?
C42 H42B 0.9900 . ?
C43 C44 1.524(9) . ?
C43 H43A 0.9900 . ?
C43 H43B 0.9900 . ?
C44 C45 1.495(9) . ?
C44 H44A 0.9900 . ?
C44 H44B 0.9900 . ?
C45 C46 1.459(9) . ?
C45 H45A 0.9900 . ?
C45 H45B 0.9900 . ?
C46 C47 1.552(10) . ?
C46 H46A 0.9900 . ?
C46 H46B 0.9900 . ?
C47 C48 1.434(8) . ?
C47 H47A 0.9900 . ?
C47 H47B 0.9900 . ?
C48 H48A 0.9900 . ?
C48 H48B 0.9900 . ?
C49 H49A 0.9800 . ?
C49 H49B 0.9800 . ?
C49 H49C 0.9800 . ?
C50 H50A 0.9800 . ?
C50 H50B 0.9800 . ?
C50 H50C 0.9800 . ?
C51 H51A 0.9800 . ?
C51 H51B 0.9800 . ?
C51 H51C 0.9800 . ?
C52 H52A 0.9800 . ?
C52 H52B 0.9800 . ?
C52 H52C 0.9800 . ?
C53 H53A 0.9800 . ?
C53 H53B 0.9800 . ?
C53 H53C 0.9800 . ?
C54 H54A 0.9800 . ?
C54 H54B 0.9800 . ?
C54 H54C 0.9800 . ?
C55 H55A 0.9800 . ?
C55 H55B 0.9800 . ?
C55 H55C 0.9800 . ?
C56 H56A 0.9800 . ?
C56 H56B 0.9800 . ?
C56 H56C 0.9800 . ?
C57 H57 1.0000 . ?
C58 H58 1.0000 . ?

loop_
_geom_torsion_atom_site_label_1
_geom_torsion_atom_site_label_2
_geom_torsion_atom_site_label_3
_geom_torsion_atom_site_label_4
_geom_torsion
_geom_torsion_site_symmetry_1
_geom_torsion_site_symmetry_2
_geom_torsion_site_symmetry_3
_geom_torsion_site_symmetry_4
_geom_torsion_publ_flag
C6 C1 C2 C3 1.7(9) . . . . ?
C35 C1 C2 C3 -178.1(6) . . . . ?
C36 O1 C3 C4 -167.7(7) . . . . ?
C36 O1 C3 C2 11.1(11) . . . . ?
C1 C2 C3 C4 -0.3(10) . . . . ?
C1 C2 C3 O1 -179.2(6) . . . . ?
O1 C3 C4 C5 177.5(6) . . . . ?
C2 C3 C4 C5 -1.4(9) . . . . ?
O1 C3 C4 C7 -5.9(9) . . . . ?
C2 C3 C4 C7 175.2(6) . . . . ?
C3 C4 C5 C6 1.8(9) . . . . ?
C7 C4 C5 C6 -174.8(5) . . . . ?
C39 O2 C6 C1 -172.8(5) . . . . ?
C39 O2 C6 C5 6.9(9) . . . . ?
C2 C1 C6 O2 178.4(5) . . . . ?
C35 C1 C6 O2 -1.8(8) . . . . ?
C2 C1 C6 C5 -1.3(9) . . . . ?
C35 C1 C6 C5 178.5(5) . . . . ?
C4 C5 C6 O2 179.9(5) . . . . ?
C4 C5 C6 C1 -0.4(9) . . . . ?
C3 C4 C7 C8 -89.4(7) . . . . ?
C5 C4 C7 C8 87.1(7) . . . . ?
C62 C61 C60 C63A 173(2) 3_655 . . . ?
C62 C61 C60 C62 2.2(17) 3_655 . . . ?
C62 C61 C60 C59A -175.9(18) 3_655 . . . ?
C61 C62 C60 C61 -2.2(17) 3_655 . . . ?
C61 C62 C60 C63A -175(2) 3_655 . . . ?
C61 C62 C60 C59A 175.8(19) 3_655 . . . ?
C61 C60 C59A O11A -171(3) . . . . ?
C62 C60 C59A O11A 11(5) . . . . ?
C4 C7 C8 C13 -93.2(7) . . . . ?
C4 C7 C8 C9 85.4(7) . . . . ?
C13 C8 C9 C10 2.2(9) . . . . ?
C7 C8 C9 C10 -176.4(5) . . . . ?
C8 C9 C10 O3 179.6(5) . . . . ?
C8 C9 C10 C11 -1.4(9) . . . . ?
C49 O3 C10 C9 -17.9(8) . . . . ?
C49 O3 C10 C11 163.1(5) . . . . ?
C9 C10 C11 C12 -0.4(8) . . . . ?
O3 C10 C11 C12 178.7(5) . . . . ?
C9 C10 C11 C14 -179.5(5) . . . . ?
O3 C10 C11 C14 -0.5(8) . . . . ?
C10 C11 C12 C13 1.3(8) . . . . ?
C14 C11 C12 C13 -179.5(5) . . . . ?
C11 C12 C13 C8 -0.4(9) . . . . ?
C11 C12 C13 O4 179.7(5) . . . . ?
C9 C8 C13 C12 -1.3(8) . . . . ?
C7 C8 C13 C12 177.3(5) . . . . ?
C9 C8 C13 O4 178.6(5) . . . . ?
C7 C8 C13 O4 -2.8(8) . . . . ?
C50 O4 C13 C12 -1.1(9) . . . . ?
C50 O4 C13 C8 179.0(6) . . . . ?
C12 C11 C14 C15 89.9(7) . . . . ?
C10 C11 C14 C15 -91.0(6) . . . . ?
C11 C14 C15 C16 90.9(7) . . . . ?
C11 C14 C15 C20 -86.4(6) . . . . ?
C20 C15 C16 C17 -3.7(9) . . . . ?
C14 C15 C16 C17 179.0(5) . . . . ?
C51 O5 C17 C18 175.3(7) . . . . ?
C51 O5 C17 C16 -2.6(11) . . . . ?
C15 C16 C17 O5 -179.7(6) . . . . ?
C15 C16 C17 C18 2.4(9) . . . . ?
O5 C17 C18 C19 -178.4(6) . . . . ?
C16 C17 C18 C19 -0.5(9) . . . . ?
O5 C17 C18 C21 -2.7(9) . . . . ?
C16 C17 C18 C21 175.3(6) . . . . ?
C17 C18 C19 C20 -0.1(9) . . . . ?
C21 C18 C19 C20 -175.9(6) . . . . ?
C52 O6 C20 C15 -177.1(6) . . . . ?
C52 O6 C20 C19 1.5(9) . . . . ?
C16 C15 C20 O6 -178.3(5) . . . . ?
C14 C15 C20 O6 -1.0(8) . . . . ?
C16 C15 C20 C19 3.1(9) . . . . ?
C14 C15 C20 C19 -179.6(5) . . . . ?
C18 C19 C20 O6 -179.7(6) . . . . ?
C18 C19 C20 C15 -1.2(9) . . . . ?
C19 C18 C21 C22 88.1(7) . . . . ?
C17 C18 C21 C22 -87.6(7) . . . . ?
C18 C21 C22 C27 -87.8(7) . . . . ?
C18 C21 C22 C23 88.7(7) . . . . ?
C27 C22 C23 C24 0.0(9) . . . . ?
C21 C22 C23 C24 -176.6(5) . . . . ?
C22 C23 C24 C25 0.3(9) . . . . ?
C22 C23 C24 O7 180.0(5) . . . . ?
C53 O7 C24 C23 -4.4(10) . . . . ?
C53 O7 C24 C25 175.3(7) . . . . ?
C23 C24 C25 C26 -1.7(9) . . . . ?
O7 C24 C25 C26 178.6(5) . . . . ?
C23 C24 C25 C28 177.5(6) . . . . ?
O7 C24 C25 C28 -2.2(9) . . . . ?
C24 C25 C26 C27 2.8(9) . . . . ?
C28 C25 C26 C27 -176.4(5) . . . . ?
C23 C22 C27 O8 -179.4(5) . . . . ?
C21 C22 C27 O8 -2.9(8) . . . . ?
C23 C22 C27 C26 1.0(9) . . . . ?
C21 C22 C27 C26 177.6(5) . . . . ?
C54 O8 C27 C22 -169.1(6) . . . . ?
C54 O8 C27 C26 10.4(9) . . . . ?
C25 C26 C27 C22 -2.6(9) . . . . ?
C25 C26 C27 O8 177.9(5) . . . . ?
C24 C25 C28 C29 -92.2(7) . . . . ?
C26 C25 C28 C29 86.9(8) . . . . ?
C25 C28 C29 C34 -96.1(8) . . . . ?
C25 C28 C29 C30 81.6(8) . . . . ?
C34 C29 C30 C31 0.4(9) . . . . ?
C28 C29 C30 C31 -177.4(6) . . . . ?
C55 O9 C31 C30 2.3(10) . . . . ?
C55 O9 C31 C32 -176.5(6) . . . . ?
C29 C30 C31 O9 -178.5(6) . . . . ?
C29 C30 C31 C32 0.2(9) . . . . ?
O9 C31 C32 C33 178.5(5) . . . . ?
C30 C31 C32 C33 -0.3(9) . . . . ?
O9 C31 C32 C35 -2.1(9) . . . . ?
C30 C31 C32 C35 179.1(6) . . . . ?
C31 C32 C33 C34 -0.2(9) . . . . ?
C35 C32 C33 C34 -179.6(6) . . . . ?
C30 C29 C34 O10 -179.9(5) . . . . ?
C28 C29 C34 O10 -2.2(9) . . . . ?
C30 C29 C34 C33 -0.9(9) . . . . ?
C28 C29 C34 C33 176.8(6) . . . . ?
C56 O10 C34 C29 -166.1(6) . . . . ?
C56 O10 C34 C33 15.0(10) . . . . ?
C32 C33 C34 C29 0.8(10) . . . . ?
C32 C33 C34 O10 179.7(6) . . . . ?
C33 C32 C35 C1 96.7(7) . . . . ?
C31 C32 C35 C1 -82.7(7) . . . . ?
C6 C1 C35 C32 -85.3(7) . . . . ?
C2 C1 C35 C32 94.5(7) . . . . ?
C3 O1 C36 C37 -92.8(11) . . . . ?
O1 C36 C37 C38 125(8) . . . . ?
C6 O2 C39 C40 -177.3(5) . . . . ?
O2 C39 C40 C41 -178.2(5) . . . . ?
C39 C40 C41 C42 -179.2(6) . . . . ?
C40 C41 C42 C43 177.4(6) . . . . ?
C41 C42 C43 C44 178.5(6) . . . . ?
C42 C43 C44 C45 178.3(7) . . . . ?
C43 C44 C45 C46 178.0(7) . . . . ?
C44 C45 C46 C47 -172.4(7) . . . . ?
C45 C46 C47 C48 179.9(9) . . . . ?
C46 C47 C48 Br1 179.9(7) . . . . ?
